data_7709519
loop_
_publ_author_name
'Gupta, Iti'
'Manav, Neha'
'Lone, Mohsin'
'Raza, Md Kausar'
'Chavda, Jaydeepsinh'
'Mori, Shigeki'

_publ_section_title
;
 Luminescent Iridium(III) Dipyrrinato Complexes: Synthesis, X-ray
 Structures, DFT and Photocytotoxicity Studies of Glycosylated Derivatives
;
_journal_name_full 'Dalton Transactions'
_journal_paper_doi 10.1039/D1DT04218A
_journal_year 2022
_chemical_formula_moiety 'C41 H27 Ir N6 S2, 1(C1 H1 Cl3)'
_chemical_formula_sum 'C42 H28 Cl3 Ir N6 S2'
_chemical_formula_weight 979.37
_chemical_name_systematic Ir-BTD-IG
_space_group_crystal_system triclinic
_space_group_IT_number 2
_space_group_name_Hall '-P 1'
_space_group_name_H-M_alt 'P -1'
_atom_sites_solution_hydrogens geom
_atom_sites_solution_primary dual
_atom_sites_solution_secondary difmap
_audit_creation_date 2020-07-21
_audit_creation_method
;
Olex2 1.3
(compiled 2020.06.28 svn.raecde09e for OlexSys, GUI svn.r6132)
;
_audit_update_record
;
2020-08-11 deposited with the CCDC.	2022-02-15 downloaded from the CCDC.
;
_cell_angle_alpha 103.329(5)
_cell_angle_beta 106.405(5)
_cell_angle_gamma 104.690(6)
_cell_formula_units_Z 2
_cell_length_a 9.3922(6)
_cell_length_b 13.6988(11)
_cell_length_c 16.1785(6)
_cell_measurement_reflns_used 4236
_cell_measurement_temperature 100
_cell_measurement_theta_max 20.9120
_cell_measurement_theta_min 2.2800
_cell_volume 1826.3(2)
_computing_cell_refinement 'CrysAlisPro 1.171.40.67a (Rigaku OD, 2019)'
_computing_data_collection Apex-III
_computing_data_reduction 'CrysAlisPro 1.171.40.67a (Rigaku OD, 2019)'
_computing_molecular_graphics 'Olex2 1.3 (Dolomanov et al., 2009)'
_computing_publication_material 'Olex2 1.3 (Dolomanov et al., 2009)'
_computing_structure_refinement 'SHELXL 2018/3 (Sheldrick, 2015)'
_computing_structure_solution 'SHELXT 2018/2 (Sheldrick, 2018)'
_diffrn_ambient_temperature 100
_diffrn_detector 'CCD plate'
_diffrn_measured_fraction_theta_full 1.000
_diffrn_measured_fraction_theta_max 1.000
_diffrn_measurement_details
;
List of Runs (angles in degrees, time in seconds):

  # Type    Start    End  Width  t~exp~   \w     \q     \k     \f   Frames
#--------------------------------------------------------------------------
  1  \f     -9.83 350.17   0.50    8.00  77.72 -13.22  30.17    --   720
  2  \w   -110.93 -13.43   0.50    8.00    --  -56.90 118.35  56.89  195
  3  \w     -9.50  24.50   0.50    8.00    --  -14.32 -81.06  67.81   68
  4  \f   -339.99  20.01   0.50    8.00  12.52 -13.22 -59.07    --   720
  5  \w    -75.35 -13.85   0.50    8.00    --  -14.32 119.59 172.09  123
  6  \w   -103.14  11.86   0.50    8.00    --  -13.22 -59.77 -51.73  230
  7  \w    -71.01 -11.51   0.50    8.00    --  -14.32 112.00 -33.32  119
;
_diffrn_measurement_device 'abstract diffractometer'
_diffrn_measurement_device_type 'Saxi-CrysAlisPro-abstract goniometer imported SAXI images'
_diffrn_measurement_method '\w and \f scans'
_diffrn_orient_matrix_type 'CrysAlisPro convention (1999,Acta A55,543-557)'
_diffrn_orient_matrix_UB_11 0.0063051000
_diffrn_orient_matrix_UB_12 0.0414172000
_diffrn_orient_matrix_UB_13 0.0378785000
_diffrn_orient_matrix_UB_21 -0.0789884000
_diffrn_orient_matrix_UB_22 -0.0267502000
_diffrn_orient_matrix_UB_23 -0.0053899000
_diffrn_orient_matrix_UB_31 0.0271393000
_diffrn_orient_matrix_UB_32 -0.0278234000
_diffrn_orient_matrix_UB_33 0.0295405000
_diffrn_radiation_monochromator graphite
_diffrn_radiation_probe x-ray
_diffrn_radiation_type 'Mo K\a'
_diffrn_radiation_wavelength 0.71073
_diffrn_reflns_av_R_equivalents 0.1403
_diffrn_reflns_av_unetI/netI 0.1101
_diffrn_reflns_Laue_measured_fraction_full 1.000
_diffrn_reflns_Laue_measured_fraction_max 1.000
_diffrn_reflns_limit_h_max 11
_diffrn_reflns_limit_h_min -11
_diffrn_reflns_limit_k_max 16
_diffrn_reflns_limit_k_min -16
_diffrn_reflns_limit_l_max 19
_diffrn_reflns_limit_l_min -19
_diffrn_reflns_number 50381
_diffrn_reflns_point_group_measured_fraction_full 1.000
_diffrn_reflns_point_group_measured_fraction_max 1.000
_diffrn_reflns_theta_full 25.242
_diffrn_reflns_theta_max 25.998
_diffrn_reflns_theta_min 2.301
_diffrn_source 'fine-focus sealed X-ray tube'
_diffrn_source_type 'Enhance (Mo) X-ray Source'
_exptl_absorpt_coefficient_mu 4.032
_exptl_absorpt_correction_T_max 1.00000
_exptl_absorpt_correction_T_min 0.16453
_exptl_absorpt_correction_type multi-scan
_exptl_absorpt_process_details
;
CrysAlisPro 1.171.40.67a (Rigaku Oxford Diffraction, 2019)
Empirical absorption correction using spherical harmonics,
 implemented in SCALE3 ABSPACK scaling algorithm.
;
_exptl_crystal_colour red
_exptl_crystal_colour_primary red
_exptl_crystal_density_diffrn 1.781
_exptl_crystal_density_method 'not measured'
_exptl_crystal_description block
_exptl_crystal_F_000 964
_exptl_crystal_size_max 0.15
_exptl_crystal_size_mid 0.13
_exptl_crystal_size_min 0.1
_refine_diff_density_max 1.975
_refine_diff_density_min -2.029
_refine_diff_density_rms 0.166
_refine_ls_extinction_method none
_refine_ls_goodness_of_fit_ref 0.974
_refine_ls_hydrogen_treatment constr
_refine_ls_matrix_type full
_refine_ls_number_parameters 524
_refine_ls_number_reflns 7164
_refine_ls_number_restraints 305
_refine_ls_restrained_S_all 0.993
_refine_ls_R_factor_all 0.1081
_refine_ls_R_factor_gt 0.0605
_refine_ls_shift/su_max 0.001
_refine_ls_shift/su_mean 0.000
_refine_ls_structure_factor_coef Fsqd
_refine_ls_weighting_details 'w=1/[\s^2^(Fo^2^)+(0.0673P)^2^] where P=(Fo^2^+2Fc^2^)/3'
_refine_ls_weighting_scheme calc
_refine_ls_wR_factor_gt 0.1225
_refine_ls_wR_factor_ref 0.1351
_reflns_Friedel_coverage 0.000
_reflns_number_gt 4762
_reflns_number_total 7164
_reflns_threshold_expression 'I > 2\s(I)'
_cod_data_source_file d1dt04218a2.cif
_cod_data_source_block mo_8
_cod_database_code 7709519
_shelx_shelxl_version_number 2018/3
_chemical_oxdiff_formula 'C41 H27 Ir1 N6 S2'
_shelx_space_group_comment
;
The symmetry employed for this shelxl refinement is uniquely defined
by the following loop, which should always be used as a source of
symmetry information in preference to the above space-group names.
They are only intended as comments.
;
_shelx_estimated_absorpt_t_max 0.689
_shelx_estimated_absorpt_t_min 0.583
_reflns_odcompleteness_completeness 99.97
_reflns_odcompleteness_iscentric 1
_reflns_odcompleteness_theta 26.32
_olex2_refinement_description
;
1. Fixed Uiso
 At 1.2 times of:
  All C(H) groups
2. Restrained distances
 Cl1-C42 = Cl2-C42 = Cl3-C42
 1.78 with sigma of 0.02
 Cl11-C142 = Cl12-C142 = Cl13-C142
 1.78 with sigma of 0.02
 Cl1-Cl2 = Cl2-Cl3 = Cl3-Cl1
 2.85 with sigma of 0.04
 Cl11-Cl12 = Cl12-Cl13 = Cl13-Cl11
 2.85 with sigma of 0.04
3. Uiso/Uaniso restraints and constraints
Cl1 \\sim Cl2 \\sim Cl3 \\sim C42: within 2A with sigma of 0.01 and sigma for
terminal atoms of 0.02 within 2A
Cl11 \\sim Cl12 \\sim Cl13 \\sim C142: within 2A with sigma of 0.01 and sigma
for terminal atoms of 0.02 within 2A
C36 \\sim C37 \\sim C38 \\sim C39 \\sim C40 \\sim C41 \\sim N5 \\sim S2 \\sim
N6: within 2A with sigma of 0.03 and sigma for terminal atoms of 0.06 within 2A
Uanis(Cl1) \\sim Ueq, Uanis(Cl2) \\sim Ueq, Uanis(Cl3) \\sim Ueq, Uanis(C42)
\\sim Ueq: with sigma of 0.01 and sigma for terminal atoms of 0.02
Uanis(Cl11) \\sim Ueq, Uanis(Cl12) \\sim Ueq, Uanis(Cl13) \\sim Ueq,
Uanis(C142) \\sim Ueq: with sigma of 0.01 and sigma for terminal atoms of 0.02
Uanis(C36) \\sim Ueq, Uanis(C37) \\sim Ueq, Uanis(C38) \\sim Ueq, Uanis(C39)
\\sim Ueq, Uanis(C40) \\sim Ueq, Uanis(C41) \\sim Ueq, Uanis(N5) \\sim Ueq,
Uanis(S2) \\sim Ueq, Uanis(N6) \\sim Ueq: with sigma of 0.03 and sigma for
terminal atoms of 0.06
4. Rigid body (RIGU) restrains
 Cl1, Cl2, Cl3, C42
 with sigma for 1-2 distances of 0.004 and sigma for 1-3 distances of 0.004
 Cl11, Cl12, Cl13, C142
 with sigma for 1-2 distances of 0.004 and sigma for 1-3 distances of 0.004
 C36, C37, C38, C39, C40, C41, N5, S2, N6
 with sigma for 1-2 distances of 0.004 and sigma for 1-3 distances of 0.004
5. Others
 Sof(Cl11)=Sof(Cl12)=Sof(Cl13)=Sof(C142)=Sof(H142)=1-FVAR(1)
 Sof(Cl1)=Sof(Cl2)=Sof(Cl3)=Sof(C42)=Sof(H42)=FVAR(1)
6.a Ternary CH refined with riding coordinates:
 C42(H42), C142(H142)
6.b Aromatic/amide H refined with riding coordinates:
 C1(H1), C2(H2), C3(H3), C4(H4), C8(H8), C9(H9), C10(H10), C11(H11), C12(H12),
 C13(H13), C14(H14), C15(H15), C19(H19), C20(H20), C21(H21), C22(H22), C23(H23),
  C24(H24), C25(H25), C29(H29), C30(H30), C31(H31), C33(H33), C34(H34),
 C39(H39), C40(H40), C41(H41)
;
_olex2_submission_special_instructions 'No special instructions were received'
_oxdiff_exptl_absorpt_empirical_details
;
Empirical correction (ABSPACK) includes:
- Absorption correction using spherical harmonics
- Frame scaling
;
_oxdiff_exptl_absorpt_empirical_full_max 3.948
_oxdiff_exptl_absorpt_empirical_full_min 0.449

loop_
_space_group_symop_operation_xyz
'x, y, z'
'-x, -y, -z'

loop_
_atom_site_label
_atom_site_type_symbol
_atom_site_fract_x
_atom_site_fract_y
_atom_site_fract_z
_atom_site_U_iso_or_equiv
_atom_site_adp_type
_atom_site_occupancy
_atom_site_site_symmetry_order
_atom_site_calc_flag
_atom_site_refinement_flags_posn
_atom_site_refinement_flags_adp
_atom_site_refinement_flags_occupancy
_atom_site_disorder_assembly
_atom_site_disorder_group
Ir01 Ir 0.67237(4) 0.34378(3) 0.68816(2) 0.03934(14) Uani 1 1 d . . . . .
S1 S 0.5553(3) 0.23140(18) 0.28022(14) 0.0444(6) Uani 1 1 d . . . . .
S2 S 0.2246(7) -0.0109(3) 0.0147(2) 0.182(3) Uani 1 1 d . U . . .
N1 N 0.7707(8) 0.5055(5) 0.7441(4) 0.0380(17) Uani 1 1 d . . . . .
N2 N 0.5673(8) 0.1817(5) 0.6433(4) 0.0386(17) Uani 1 1 d . . . . .
N3 N 0.5267(8) 0.3649(5) 0.5723(4) 0.0341(16) Uani 1 1 d . . . . .
N4 N 0.8265(7) 0.3237(5) 0.6151(4) 0.0311(15) Uani 1 1 d . . . . .
N5 N 0.3534(14) 0.0911(7) 0.0988(5) 0.097(3) Uani 1 1 d . U . . .
N6 N 0.283(2) 0.0073(9) -0.0672(7) 0.174(6) Uani 1 1 d . U . . .
C1 C 0.8859(11) 0.5663(7) 0.7270(6) 0.046(2) Uani 1 1 d . . . . .
H1 H 0.929240 0.532602 0.687065 0.055 Uiso 1 1 calc R U . . .
C2 C 0.9461(11) 0.6764(7) 0.7643(6) 0.048(2) Uani 1 1 d . . . . .
H2 H 1.027974 0.717126 0.749795 0.058 Uiso 1 1 calc R U . . .
C3 C 0.8847(12) 0.7262(8) 0.8233(6) 0.056(3) Uani 1 1 d . . . . .
H3 H 0.924502 0.801551 0.851108 0.067 Uiso 1 1 calc R U . . .
C4 C 0.7636(12) 0.6628(8) 0.8404(6) 0.050(2) Uani 1 1 d . . . . .
H4 H 0.717379 0.695180 0.879179 0.061 Uiso 1 1 calc R U . . .
C5 C 0.7089(11) 0.5529(7) 0.8017(5) 0.045(2) Uani 1 1 d . . . . .
C6 C 0.5830(11) 0.4796(7) 0.8154(5) 0.048(2) Uani 1 1 d . . . . .
C7 C 0.5364(11) 0.3714(7) 0.7616(5) 0.040(2) Uani 1 1 d . . . . .
C8 C 0.4093(12) 0.2982(8) 0.7685(6) 0.053(3) Uani 1 1 d . . . . .
H8 H 0.375027 0.225101 0.733114 0.063 Uiso 1 1 calc R U . . .
C9 C 0.3325(12) 0.3303(8) 0.8256(6) 0.057(3) Uani 1 1 d . . . . .
H9 H 0.245178 0.279326 0.828185 0.068 Uiso 1 1 calc R U . . .
C10 C 0.3819(13) 0.4355(9) 0.8789(6) 0.060(3) Uani 1 1 d . . . . .
H10 H 0.330615 0.456815 0.919146 0.072 Uiso 1 1 calc R U . . .
C11 C 0.5049(12) 0.5093(8) 0.8735(6) 0.053(3) Uani 1 1 d . . . . .
H11 H 0.537891 0.581864 0.909895 0.064 Uiso 1 1 calc R U . . .
C12 C 0.4370(10) 0.1256(7) 0.5699(5) 0.041(2) Uani 1 1 d . . . . .
H12 H 0.392617 0.162011 0.531896 0.049 Uiso 1 1 calc R U . . .
C13 C 0.3647(11) 0.0185(7) 0.5469(6) 0.050(2) Uani 1 1 d . . . . .
H13 H 0.270696 -0.018750 0.494862 0.060 Uiso 1 1 calc R U . . .
C14 C 0.4308(12) -0.0344(8) 0.6007(6) 0.055(3) Uani 1 1 d . . . . .
H14 H 0.384172 -0.109464 0.585374 0.066 Uiso 1 1 calc R U . . .
C15 C 0.5629(12) 0.0207(8) 0.6759(6) 0.057(3) Uani 1 1 d . . . . .
H15 H 0.607852 -0.015828 0.713502 0.068 Uiso 1 1 calc R U . . .
C16 C 0.6329(10) 0.1298(7) 0.6983(5) 0.042(2) Uani 1 1 d . . . . .
C17 C 0.7713(11) 0.1997(7) 0.7787(5) 0.046(2) Uani 1 1 d . . . . .
C18 C 0.8071(11) 0.3104(7) 0.7919(5) 0.043(2) Uani 1 1 d . . . . .
C19 C 0.9322(11) 0.3788(7) 0.8712(6) 0.050(2) Uani 1 1 d . . . . .
H19 H 0.959928 0.453654 0.882983 0.061 Uiso 1 1 calc R U . . .
C20 C 1.0160(12) 0.3415(8) 0.9326(6) 0.057(3) Uani 1 1 d . . . . .
H20 H 1.097987 0.390685 0.987048 0.069 Uiso 1 1 calc R U . . .
C21 C 0.9834(14) 0.2342(9) 0.9168(7) 0.071(3) Uani 1 1 d . . . . .
H21 H 1.046634 0.209492 0.958466 0.085 Uiso 1 1 calc R U . . .
C22 C 0.8587(13) 0.1618(8) 0.8405(6) 0.060(3) Uani 1 1 d . . . . .
H22 H 0.833122 0.087268 0.830397 0.072 Uiso 1 1 calc R U . . .
C23 C 0.3948(10) 0.3885(7) 0.5648(5) 0.042(2) Uani 1 1 d . . . . .
H23 H 0.356109 0.401748 0.613032 0.051 Uiso 1 1 calc R U . . .
C24 C 0.3198(10) 0.3916(7) 0.4770(5) 0.039(2) Uani 1 1 d . . . . .
H24 H 0.224793 0.406150 0.455915 0.047 Uiso 1 1 calc R U . . .
C25 C 0.4112(10) 0.3695(6) 0.4291(5) 0.038(2) Uani 1 1 d . . . . .
H25 H 0.390973 0.365324 0.367251 0.046 Uiso 1 1 calc R U . . .
C26 C 0.5429(9) 0.3535(6) 0.4870(5) 0.0319(18) Uani 1 1 d . . . . .
C27 C 0.6702(9) 0.3371(6) 0.4666(5) 0.0340(19) Uani 1 1 d . . . . .
C28 C 0.8001(9) 0.3231(6) 0.5245(5) 0.0306(18) Uani 1 1 d . . . . .
C29 C 0.9271(9) 0.2997(6) 0.5017(6) 0.039(2) Uani 1 1 d . . . . .
H29 H 0.942011 0.294212 0.445323 0.047 Uiso 1 1 calc R U . . .
C30 C 1.0233(10) 0.2869(7) 0.5767(6) 0.043(2) Uani 1 1 d . . . . .
H30 H 1.117166 0.270403 0.582167 0.051 Uiso 1 1 calc R U . . .
C31 C 0.9567(9) 0.3026(6) 0.6435(5) 0.0330(19) Uani 1 1 d . . . . .
H31 H 1.000695 0.298405 0.702582 0.040 Uiso 1 1 calc R U . . .
C32 C 0.6738(9) 0.3382(7) 0.3755(5) 0.036(2) Uani 1 1 d . . . . .
C33 C 0.7654(9) 0.4179(6) 0.3553(5) 0.0307(18) Uani 1 1 d . . . . .
H33 H 0.841768 0.482291 0.399555 0.037 Uiso 1 1 calc R U . . .
C34 C 0.7318(11) 0.3921(7) 0.2602(6) 0.044(2) Uani 1 1 d . . . . .
H34 H 0.779833 0.439749 0.233713 0.053 Uiso 1 1 calc R U . . .
C35 C 0.6258(11) 0.2941(8) 0.2110(6) 0.046(2) Uani 1 1 d . . . . .
C36 C 0.5789(14) 0.2398(8) 0.1124(6) 0.059(2) Uani 1 1 d . U . . .
C37 C 0.4503(17) 0.1446(9) 0.0629(7) 0.088(4) Uani 1 1 d . U . . .
C38 C 0.405(2) 0.0974(10) -0.0338(8) 0.127(5) Uani 1 1 d . U . . .
C39 C 0.494(2) 0.1443(10) -0.0805(8) 0.123(5) Uani 1 1 d . U . . .
H39 H 0.468657 0.111513 -0.143770 0.147 Uiso 1 1 calc R U . . .
C40 C 0.6170(17) 0.2370(9) -0.0334(7) 0.088(4) Uani 1 1 d . U . . .
H40 H 0.676458 0.270912 -0.064023 0.105 Uiso 1 1 calc R U . . .
C41 C 0.6561(15) 0.2830(9) 0.0610(7) 0.071(3) Uani 1 1 d . U . . .
H41 H 0.741772 0.348581 0.091611 0.085 Uiso 1 1 calc R U . . .
Cl1 Cl 1.0415(13) 0.0712(7) 0.6456(10) 0.071(4) Uani 0.409(12) 1 d D U P A 1
Cl2 Cl 1.1641(12) -0.0953(8) 0.7041(7) 0.068(3) Uani 0.409(12) 1 d D U P A 1
Cl3 Cl 0.8616(9) -0.1363(6) 0.6154(7) 0.063(3) Uani 0.409(12) 1 d D U P A 1
C42 C 1.0297(18) -0.0244(12) 0.7118(12) 0.044(5) Uani 0.409(12) 1 d D U P A 1
H42 H 1.016322 -0.001206 0.771601 0.052 Uiso 0.409(12) 1 calc R U P A 1
Cl11 Cl 1.028(2) 0.0695(12) 0.6425(14) 0.171(6) Uani 0.591(12) 1 d D U P A 2
Cl12 Cl 1.1769(9) -0.0398(9) 0.7375(6) 0.100(3) Uani 0.591(12) 1 d D U P A 2
Cl13 Cl 0.8411(7) -0.1179(5) 0.6742(7) 0.094(3) Uani 0.591(12) 1 d D U P A 2
C142 C 1.0173(19) -0.0609(16) 0.6387(14) 0.124(6) Uani 0.591(12) 1 d D U P A 2
H142 H 1.017025 -0.106863 0.580764 0.148 Uiso 0.591(12) 1 calc R U P A 2

loop_
_atom_site_aniso_label
_atom_site_aniso_U_11
_atom_site_aniso_U_22
_atom_site_aniso_U_33
_atom_site_aniso_U_23
_atom_site_aniso_U_13
_atom_site_aniso_U_12
Ir01 0.0514(3) 0.0490(2) 0.02233(18) 0.01239(15) 0.01880(15) 0.01803(17)
S1 0.0608(15) 0.0528(14) 0.0296(11) 0.0152(10) 0.0255(11) 0.0236(12)
S2 0.299(6) 0.095(3) 0.0312(17) 0.0144(18) 0.015(3) -0.073(3)
N1 0.047(5) 0.042(4) 0.022(3) 0.004(3) 0.014(3) 0.013(4)
N2 0.053(5) 0.046(4) 0.021(3) 0.008(3) 0.021(3) 0.017(4)
N3 0.042(4) 0.043(4) 0.021(3) 0.011(3) 0.018(3) 0.013(3)
N4 0.034(4) 0.025(3) 0.024(3) -0.002(3) 0.011(3) 0.002(3)
N5 0.160(9) 0.059(5) 0.033(4) 0.009(4) 0.028(5) -0.010(6)
N6 0.301(13) 0.092(7) 0.043(5) 0.012(5) 0.050(7) -0.049(8)
C1 0.058(6) 0.050(6) 0.034(5) 0.012(4) 0.017(5) 0.026(5)
C2 0.040(5) 0.054(6) 0.040(5) 0.013(5) 0.004(4) 0.014(5)
C3 0.067(7) 0.046(6) 0.038(5) 0.001(5) 0.002(5) 0.025(6)
C4 0.061(7) 0.060(7) 0.028(5) 0.013(5) 0.011(5) 0.024(6)
C5 0.065(6) 0.047(6) 0.020(4) 0.004(4) 0.013(4) 0.022(5)
C6 0.067(7) 0.061(6) 0.022(4) 0.017(4) 0.023(4) 0.023(5)
C7 0.061(6) 0.043(5) 0.017(4) 0.013(4) 0.014(4) 0.016(5)
C8 0.070(7) 0.070(7) 0.036(5) 0.022(5) 0.035(5) 0.029(6)
C9 0.069(7) 0.070(7) 0.036(5) 0.018(5) 0.031(5) 0.019(6)
C10 0.086(8) 0.086(8) 0.037(5) 0.029(6) 0.042(5) 0.046(7)
C11 0.078(7) 0.061(6) 0.030(5) 0.013(5) 0.028(5) 0.032(6)
C12 0.042(5) 0.057(6) 0.030(5) 0.012(4) 0.022(4) 0.019(5)
C13 0.054(6) 0.052(6) 0.041(5) 0.009(5) 0.023(5) 0.012(5)
C14 0.069(7) 0.050(6) 0.046(6) 0.017(5) 0.024(5) 0.015(5)
C15 0.079(8) 0.061(7) 0.031(5) 0.016(5) 0.021(5) 0.022(6)
C16 0.051(6) 0.052(6) 0.027(4) 0.016(4) 0.019(4) 0.014(5)
C17 0.058(6) 0.057(6) 0.027(5) 0.015(4) 0.020(4) 0.021(5)
C18 0.058(6) 0.051(6) 0.028(5) 0.012(4) 0.023(4) 0.022(5)
C19 0.071(7) 0.052(6) 0.028(5) 0.013(4) 0.020(5) 0.018(5)
C20 0.075(7) 0.061(7) 0.026(5) 0.017(5) 0.006(5) 0.018(6)
C21 0.093(9) 0.091(9) 0.034(6) 0.031(6) 0.018(6) 0.036(7)
C22 0.087(8) 0.062(6) 0.035(5) 0.024(5) 0.019(5) 0.027(6)
C23 0.051(6) 0.055(6) 0.033(5) 0.013(4) 0.031(4) 0.021(5)
C24 0.040(5) 0.057(6) 0.032(5) 0.020(4) 0.021(4) 0.023(4)
C25 0.049(5) 0.045(5) 0.028(4) 0.014(4) 0.020(4) 0.020(4)
C26 0.035(5) 0.040(5) 0.025(4) 0.012(4) 0.016(4) 0.012(4)
C27 0.037(5) 0.038(5) 0.027(4) 0.009(4) 0.012(4) 0.015(4)
C28 0.035(5) 0.034(4) 0.020(4) 0.005(3) 0.013(4) 0.008(4)
C29 0.040(5) 0.048(5) 0.033(5) 0.008(4) 0.019(4) 0.018(4)
C30 0.043(5) 0.045(5) 0.042(5) 0.007(4) 0.021(4) 0.017(4)
C31 0.026(4) 0.047(5) 0.034(4) 0.016(4) 0.009(4) 0.024(4)
C32 0.032(5) 0.059(6) 0.026(4) 0.011(4) 0.015(4) 0.024(4)
C33 0.037(5) 0.036(5) 0.032(4) 0.011(4) 0.027(4) 0.015(4)
C34 0.065(6) 0.051(6) 0.031(5) 0.016(4) 0.029(5) 0.028(5)
C35 0.064(6) 0.071(7) 0.030(5) 0.022(5) 0.033(5) 0.044(6)
C36 0.106(7) 0.053(5) 0.038(5) 0.021(4) 0.042(5) 0.035(5)
C37 0.162(9) 0.056(6) 0.034(5) 0.014(4) 0.039(5) 0.013(5)
C38 0.231(12) 0.068(7) 0.039(5) 0.012(5) 0.050(7) -0.013(7)
C39 0.228(12) 0.075(7) 0.045(6) 0.024(5) 0.057(7) 0.004(7)
C40 0.163(10) 0.062(6) 0.050(5) 0.024(5) 0.055(6) 0.033(6)
C41 0.120(8) 0.071(6) 0.048(5) 0.026(5) 0.056(5) 0.042(6)
Cl1 0.029(5) 0.027(4) 0.120(8) -0.012(4) 0.005(5) 0.006(3)
Cl2 0.059(5) 0.070(6) 0.070(5) 0.001(4) 0.030(4) 0.025(4)
Cl3 0.062(4) 0.061(4) 0.064(5) 0.024(4) 0.023(4) 0.014(3)
C42 0.039(7) 0.044(7) 0.046(7) 0.010(6) 0.015(6) 0.018(6)
Cl11 0.128(10) 0.142(9) 0.203(11) 0.068(8) 0.010(8) 0.026(7)
Cl12 0.088(4) 0.125(7) 0.086(5) 0.055(5) 0.018(4) 0.028(5)
Cl13 0.074(4) 0.099(4) 0.115(7) 0.048(4) 0.031(4) 0.031(3)
C142 0.115(8) 0.120(8) 0.127(9) 0.041(7) 0.030(7) 0.040(7)

loop_
_atom_type_symbol
_atom_type_description
_atom_type_scat_dispersion_real
_atom_type_scat_dispersion_imag
_atom_type_scat_source
C C 0.0033 0.0016 'International Tables Vol C Tables 4.2.6.8 and 6.1.1.4'
H H 0.0000 0.0000 'International Tables Vol C Tables 4.2.6.8 and 6.1.1.4'
Cl Cl 0.1484 0.1585 'International Tables Vol C Tables 4.2.6.8 and 6.1.1.4'
Ir Ir -1.4442 7.9887 'International Tables Vol C Tables 4.2.6.8 and 6.1.1.4'
N N 0.0061 0.0033 'International Tables Vol C Tables 4.2.6.8 and 6.1.1.4'
S S 0.1246 0.1234 'International Tables Vol C Tables 4.2.6.8 and 6.1.1.4'

loop_
_geom_angle_atom_site_label_1
_geom_angle_atom_site_label_2
_geom_angle_atom_site_label_3
_geom_angle
_geom_angle_site_symmetry_1
_geom_angle_site_symmetry_3
_geom_angle_publ_flag
N1 Ir01 N2 174.2(3) . . ?
N1 Ir01 N3 88.5(2) . . ?
N1 Ir01 N4 96.5(3) . . ?
N2 Ir01 N3 94.5(2) . . ?
N2 Ir01 N4 88.7(2) . . ?
N3 Ir01 N4 87.2(2) . . ?
C7 Ir01 N1 80.3(3) . . ?
C7 Ir01 N2 94.5(3) . . ?
C7 Ir01 N3 93.8(3) . . ?
C7 Ir01 N4 176.6(3) . . ?
C18 Ir01 N1 96.3(3) . . ?
C18 Ir01 N2 80.9(3) . . ?
C18 Ir01 N3 175.0(3) . . ?
C18 Ir01 N4 90.7(3) . . ?
C18 Ir01 C7 88.7(3) . . ?
C32 S1 C35 91.6(4) . . ?
N5 S2 N6 100.4(6) . . ?
C1 N1 Ir01 125.1(6) . . ?
C1 N1 C5 118.8(7) . . ?
C5 N1 Ir01 116.1(6) . . ?
C12 N2 Ir01 125.4(6) . . ?
C12 N2 C16 119.0(7) . . ?
C16 N2 Ir01 115.5(5) . . ?
C23 N3 Ir01 126.0(5) . . ?
C23 N3 C26 105.8(6) . . ?
C26 N3 Ir01 128.2(5) . . ?
C28 N4 Ir01 126.1(5) . . ?
C31 N4 Ir01 126.6(5) . . ?
C31 N4 C28 107.2(6) . . ?
C37 N5 S2 105.7(7) . . ?
C38 N6 S2 108.2(9) . . ?
N1 C1 H1 118.3 . . ?
N1 C1 C2 123.3(9) . . ?
C2 C1 H1 118.3 . . ?
C1 C2 H2 120.6 . . ?
C1 C2 C3 118.7(9) . . ?
C3 C2 H2 120.6 . . ?
C2 C3 H3 121.0 . . ?
C4 C3 C2 117.9(9) . . ?
C4 C3 H3 121.0 . . ?
C3 C4 H4 119.6 . . ?
C3 C4 C5 120.9(9) . . ?
C5 C4 H4 119.6 . . ?
N1 C5 C4 120.4(9) . . ?
N1 C5 C6 114.5(8) . . ?
C4 C5 C6 125.1(9) . . ?
C7 C6 C5 115.0(8) . . ?
C11 C6 C5 124.9(9) . . ?
C11 C6 C7 120.1(9) . . ?
C6 C7 Ir01 113.9(6) . . ?
C8 C7 Ir01 128.8(7) . . ?
C8 C7 C6 117.3(8) . . ?
C7 C8 H8 119.3 . . ?
C9 C8 C7 121.4(9) . . ?
C9 C8 H8 119.3 . . ?
C8 C9 H9 119.8 . . ?
C10 C9 C8 120.4(10) . . ?
C10 C9 H9 119.8 . . ?
C9 C10 H10 120.1 . . ?
C11 C10 C9 119.8(9) . . ?
C11 C10 H10 120.1 . . ?
C6 C11 H11 119.5 . . ?
C10 C11 C6 121.1(9) . . ?
C10 C11 H11 119.5 . . ?
N2 C12 H12 118.5 . . ?
N2 C12 C13 123.0(8) . . ?
C13 C12 H12 118.5 . . ?
C12 C13 H13 120.8 . . ?
C12 C13 C14 118.4(9) . . ?
C14 C13 H13 120.8 . . ?
C13 C14 H14 120.1 . . ?
C15 C14 C13 119.8(9) . . ?
C15 C14 H14 120.1 . . ?
C14 C15 H15 119.7 . . ?
C14 C15 C16 120.6(9) . . ?
C16 C15 H15 119.7 . . ?
N2 C16 C15 119.2(8) . . ?
N2 C16 C17 114.3(8) . . ?
C15 C16 C17 126.4(8) . . ?
C18 C17 C16 115.1(7) . . ?
C22 C17 C16 123.1(9) . . ?
C22 C17 C18 121.7(9) . . ?
C17 C18 Ir01 113.9(6) . . ?
C19 C18 Ir01 129.9(7) . . ?
C19 C18 C17 116.1(8) . . ?
C18 C19 H19 119.0 . . ?
C20 C19 C18 122.0(9) . . ?
C20 C19 H19 119.0 . . ?
C19 C20 H20 119.6 . . ?
C19 C20 C21 120.9(9) . . ?
C21 C20 H20 119.6 . . ?
C20 C21 H21 119.9 . . ?
C20 C21 C22 120.2(9) . . ?
C22 C21 H21 119.9 . . ?
C17 C22 H22 120.5 . . ?
C21 C22 C17 119.0(9) . . ?
C21 C22 H22 120.5 . . ?
N3 C23 H23 123.9 . . ?
N3 C23 C24 112.3(7) . . ?
C24 C23 H23 123.9 . . ?
C23 C24 H24 127.1 . . ?
C25 C24 C23 105.8(7) . . ?
C25 C24 H24 127.1 . . ?
C24 C25 H25 125.7 . . ?
C24 C25 C26 108.6(7) . . ?
C26 C25 H25 125.7 . . ?
N3 C26 C25 107.5(7) . . ?
C27 C26 N3 125.3(7) . . ?
C27 C26 C25 127.0(7) . . ?
C26 C27 C28 126.5(7) . . ?
C26 C27 C32 117.4(7) . . ?
C28 C27 C32 116.1(7) . . ?
N4 C28 C29 106.9(6) . . ?
C27 C28 N4 126.4(7) . . ?
C27 C28 C29 126.6(7) . . ?
C28 C29 H29 126.5 . . ?
C30 C29 C28 107.0(7) . . ?
C30 C29 H29 126.5 . . ?
C29 C30 H30 126.6 . . ?
C29 C30 C31 106.8(7) . . ?
C31 C30 H30 126.6 . . ?
N4 C31 C30 112.1(7) . . ?
N4 C31 H31 124.0 . . ?
C30 C31 H31 124.0 . . ?
C27 C32 S1 120.4(6) . . ?
C33 C32 S1 111.9(6) . . ?
C33 C32 C27 127.6(7) . . ?
C32 C33 H33 124.2 . . ?
C32 C33 C34 111.5(7) . . ?
C34 C33 H33 124.2 . . ?
C33 C34 H34 123.0 . . ?
C35 C34 C33 113.9(8) . . ?
C35 C34 H34 123.0 . . ?
C34 C35 S1 110.9(6) . . ?
C34 C35 C36 126.9(8) . . ?
C36 C35 S1 122.1(8) . . ?
C37 C36 C35 123.4(9) . . ?
C41 C36 C35 121.5(10) . . ?
C41 C36 C37 115.0(9) . . ?
N5 C37 C36 125.0(9) . . ?
N5 C37 C38 113.7(11) . . ?
C36 C37 C38 121.3(11) . . ?
N6 C38 C37 111.9(11) . . ?
N6 C38 C39 127.9(11) . . ?
C39 C38 C37 120.1(13) . . ?
C38 C39 H39 120.6 . . ?
C40 C39 C38 118.9(11) . . ?
C40 C39 H39 120.6 . . ?
C39 C40 H40 120.1 . . ?
C39 C40 C41 119.8(11) . . ?
C41 C40 H40 120.1 . . ?
C36 C41 C40 124.9(11) . . ?
C36 C41 H41 117.6 . . ?
C40 C41 H41 117.6 . . ?
Cl1 C42 Cl3 94.6(8) . . ?
Cl1 C42 H42 118.1 . . ?
Cl2 C42 Cl1 111.1(10) . . ?
Cl2 C42 Cl3 91.7(8) . . ?
Cl2 C42 H42 118.1 . . ?
Cl3 C42 H42 118.1 . . ?
Cl11 C142 Cl12 102.3(12) . . ?
Cl11 C142 Cl13 106.5(12) . . ?
Cl11 C142 H142 115.3 . . ?
Cl12 C142 Cl13 100.3(10) . . ?
Cl12 C142 H142 115.3 . . ?
Cl13 C142 H142 115.3 . . ?

loop_
_geom_bond_atom_site_label_1
_geom_bond_atom_site_label_2
_geom_bond_distance
_geom_bond_site_symmetry_2
_geom_bond_publ_flag
Ir01 N1 2.036(7) . ?
Ir01 N2 2.042(7) . ?
Ir01 N3 2.114(6) . ?
Ir01 N4 2.141(6) . ?
Ir01 C7 2.020(9) . ?
Ir01 C18 2.018(8) . ?
S1 C32 1.709(8) . ?
S1 C35 1.734(9) . ?
S2 N5 1.613(9) . ?
S2 N6 1.617(12) . ?
N1 C1 1.327(11) . ?
N1 C5 1.358(11) . ?
N2 C12 1.334(10) . ?
N2 C16 1.372(10) . ?
N3 C23 1.338(10) . ?
N3 C26 1.409(9) . ?
N4 C28 1.415(9) . ?
N4 C31 1.309(9) . ?
N5 C37 1.362(14) . ?
N6 C38 1.325(16) . ?
C1 H1 0.9500 . ?
C1 C2 1.383(12) . ?
C2 H2 0.9500 . ?
C2 C3 1.385(13) . ?
C3 H3 0.9500 . ?
C3 C4 1.382(14) . ?
C4 H4 0.9500 . ?
C4 C5 1.383(12) . ?
C5 C6 1.451(13) . ?
C6 C7 1.417(12) . ?
C6 C11 1.396(12) . ?
C7 C8 1.399(12) . ?
C8 H8 0.9500 . ?
C8 C9 1.386(12) . ?
C9 H9 0.9500 . ?
C9 C10 1.378(13) . ?
C10 H10 0.9500 . ?
C10 C11 1.367(13) . ?
C11 H11 0.9500 . ?
C12 H12 0.9500 . ?
C12 C13 1.361(12) . ?
C13 H13 0.9500 . ?
C13 C14 1.372(12) . ?
C14 H14 0.9500 . ?
C14 C15 1.356(12) . ?
C15 H15 0.9500 . ?
C15 C16 1.383(12) . ?
C16 C17 1.462(12) . ?
C17 C18 1.418(12) . ?
C17 C22 1.391(12) . ?
C18 C19 1.393(12) . ?
C19 H19 0.9500 . ?
C19 C20 1.365(11) . ?
C20 H20 0.9500 . ?
C20 C21 1.369(13) . ?
C21 H21 0.9500 . ?
C21 C22 1.382(13) . ?
C22 H22 0.9500 . ?
C23 H23 0.9500 . ?
C23 C24 1.412(11) . ?
C24 H24 0.9500 . ?
C24 C25 1.351(11) . ?
C25 H25 0.9500 . ?
C25 C26 1.426(11) . ?
C26 C27 1.383(11) . ?
C27 C28 1.399(10) . ?
C27 C32 1.488(10) . ?
C28 C29 1.432(11) . ?
C29 H29 0.9500 . ?
C29 C30 1.371(11) . ?
C30 H30 0.9500 . ?
C30 C31 1.395(11) . ?
C31 H31 0.9500 . ?
C32 C33 1.373(11) . ?
C33 H33 0.9500 . ?
C33 C34 1.417(11) . ?
C34 H34 0.9500 . ?
C34 C35 1.345(12) . ?
C35 C36 1.477(12) . ?
C36 C37 1.405(15) . ?
C36 C41 1.385(13) . ?
C37 C38 1.438(14) . ?
C38 C39 1.411(18) . ?
C39 H39 0.9500 . ?
C39 C40 1.355(16) . ?
C40 H40 0.9500 . ?
C40 C41 1.410(14) . ?
C41 H41 0.9500 . ?
Cl1 C42 1.875(16) . ?
Cl2 C42 1.791(15) . ?
Cl3 C42 1.885(16) . ?
C42 H42 1.0000 . ?
Cl11 C142 1.749(17) . ?
Cl12 C142 1.761(17) . ?
Cl13 C142 1.941(17) . ?
C142 H142 1.0000 . ?

loop_
_geom_torsion_atom_site_label_1
_geom_torsion_atom_site_label_2
_geom_torsion_atom_site_label_3
_geom_torsion_atom_site_label_4
_geom_torsion
_geom_torsion_site_symmetry_1
_geom_torsion_site_symmetry_2
_geom_torsion_site_symmetry_3
_geom_torsion_site_symmetry_4
_geom_torsion_publ_flag
Ir01 N1 C1 C2 177.9(6) . . . . ?
Ir01 N1 C5 C4 -177.5(6) . . . . ?
Ir01 N1 C5 C6 1.1(9) . . . . ?
Ir01 N2 C12 C13 -174.7(6) . . . . ?
Ir01 N2 C16 C15 176.0(7) . . . . ?
Ir01 N2 C16 C17 -2.0(9) . . . . ?
Ir01 N3 C23 C24 -176.8(5) . . . . ?
Ir01 N3 C26 C25 176.5(5) . . . . ?
Ir01 N3 C26 C27 -7.5(11) . . . . ?
Ir01 N4 C28 C27 1.0(10) . . . . ?
Ir01 N4 C28 C29 -175.9(5) . . . . ?
Ir01 N4 C31 C30 175.7(5) . . . . ?
Ir01 C7 C8 C9 177.1(7) . . . . ?
Ir01 C18 C19 C20 -176.7(8) . . . . ?
S1 C32 C33 C34 2.7(9) . . . . ?
S1 C35 C36 C37 14.6(14) . . . . ?
S1 C35 C36 C41 -168.5(8) . . . . ?
S2 N5 C37 C36 179.2(11) . . . . ?
S2 N5 C37 C38 2.0(16) . . . . ?
S2 N6 C38 C37 4(2) . . . . ?
S2 N6 C38 C39 179.7(16) . . . . ?
N1 C1 C2 C3 0.6(12) . . . . ?
N1 C5 C6 C7 -4.6(11) . . . . ?
N1 C5 C6 C11 177.9(8) . . . . ?
N2 C12 C13 C14 -1.4(13) . . . . ?
N2 C16 C17 C18 5.7(11) . . . . ?
N2 C16 C17 C22 -177.0(8) . . . . ?
N3 C23 C24 C25 -0.5(10) . . . . ?
N3 C26 C27 C28 3.8(13) . . . . ?
N3 C26 C27 C32 -173.8(7) . . . . ?
N4 C28 C29 C30 0.2(9) . . . . ?
N5 S2 N6 C38 -2.2(16) . . . . ?
N5 C37 C38 N6 -4(2) . . . . ?
N5 C37 C38 C39 179.7(15) . . . . ?
N6 S2 N5 C37 0.0(12) . . . . ?
N6 C38 C39 C40 -179.3(18) . . . . ?
C1 N1 C5 C4 1.0(11) . . . . ?
C1 N1 C5 C6 179.6(7) . . . . ?
C1 C2 C3 C4 -1.2(12) . . . . ?
C2 C3 C4 C5 1.8(12) . . . . ?
C3 C4 C5 N1 -1.7(12) . . . . ?
C3 C4 C5 C6 179.9(8) . . . . ?
C4 C5 C6 C7 174.0(8) . . . . ?
C4 C5 C6 C11 -3.6(14) . . . . ?
C5 N1 C1 C2 -0.5(12) . . . . ?
C5 C6 C7 Ir01 5.9(9) . . . . ?
C5 C6 C7 C8 -176.4(7) . . . . ?
C5 C6 C11 C10 176.6(8) . . . . ?
C6 C7 C8 C9 -0.2(13) . . . . ?
C7 C6 C11 C10 -0.8(13) . . . . ?
C7 C8 C9 C10 -1.2(14) . . . . ?
C8 C9 C10 C11 1.6(14) . . . . ?
C9 C10 C11 C6 -0.6(14) . . . . ?
C11 C6 C7 Ir01 -176.5(6) . . . . ?
C11 C6 C7 C8 1.2(12) . . . . ?
C12 N2 C16 C15 0.4(12) . . . . ?
C12 N2 C16 C17 -177.6(7) . . . . ?
C12 C13 C14 C15 1.5(14) . . . . ?
C13 C14 C15 C16 -0.8(15) . . . . ?
C14 C15 C16 N2 -0.2(14) . . . . ?
C14 C15 C16 C17 177.5(9) . . . . ?
C15 C16 C17 C18 -172.1(9) . . . . ?
C15 C16 C17 C22 5.1(15) . . . . ?
C16 N2 C12 C13 0.4(12) . . . . ?
C16 C17 C18 Ir01 -6.7(10) . . . . ?
C16 C17 C18 C19 175.9(8) . . . . ?
C16 C17 C22 C21 -177.0(9) . . . . ?
C17 C18 C19 C20 0.3(14) . . . . ?
C18 C17 C22 C21 0.2(15) . . . . ?
C18 C19 C20 C21 2.3(16) . . . . ?
C19 C20 C21 C22 -3.6(17) . . . . ?
C20 C21 C22 C17 2.4(16) . . . . ?
C22 C17 C18 Ir01 176.0(7) . . . . ?
C22 C17 C18 C19 -1.5(13) . . . . ?
C23 N3 C26 C25 -1.3(9) . . . . ?
C23 N3 C26 C27 174.7(8) . . . . ?
C23 C24 C25 C26 -0.4(9) . . . . ?
C24 C25 C26 N3 1.1(9) . . . . ?
C24 C25 C26 C27 -174.8(8) . . . . ?
C25 C26 C27 C28 178.9(8) . . . . ?
C25 C26 C27 C32 1.3(12) . . . . ?
C26 N3 C23 C24 1.1(9) . . . . ?
C26 C27 C28 N4 -0.4(13) . . . . ?
C26 C27 C28 C29 175.9(8) . . . . ?
C26 C27 C32 S1 -75.9(9) . . . . ?
C26 C27 C32 C33 104.4(10) . . . . ?
C27 C28 C29 C30 -176.7(8) . . . . ?
C27 C32 C33 C34 -177.7(8) . . . . ?
C28 N4 C31 C30 -0.1(9) . . . . ?
C28 C27 C32 S1 106.2(8) . . . . ?
C28 C27 C32 C33 -73.4(11) . . . . ?
C28 C29 C30 C31 -0.3(9) . . . . ?
C29 C30 C31 N4 0.3(10) . . . . ?
C31 N4 C28 C27 176.8(7) . . . . ?
C31 N4 C28 C29 0.0(8) . . . . ?
C32 S1 C35 C34 -1.1(7) . . . . ?
C32 S1 C35 C36 175.1(8) . . . . ?
C32 C27 C28 N4 177.2(7) . . . . ?
C32 C27 C28 C29 -6.5(12) . . . . ?
C32 C33 C34 C35 -3.6(11) . . . . ?
C33 C34 C35 S1 2.9(10) . . . . ?
C33 C34 C35 C36 -173.1(9) . . . . ?
C34 C35 C36 C37 -169.8(10) . . . . ?
C34 C35 C36 C41 7.1(16) . . . . ?
C35 S1 C32 C27 179.4(7) . . . . ?
C35 S1 C32 C33 -0.9(6) . . . . ?
C35 C36 C37 N5 0.3(19) . . . . ?
C35 C36 C37 C38 177.2(13) . . . . ?
C35 C36 C41 C40 -179.0(11) . . . . ?
C36 C37 C38 N6 179.0(15) . . . . ?
C36 C37 C38 C39 2(2) . . . . ?
C37 C36 C41 C40 -1.8(17) . . . . ?
C37 C38 C39 C40 -3(3) . . . . ?
C38 C39 C40 C41 2(2) . . . . ?
C39 C40 C41 C36 1(2) . . . . ?
C41 C36 C37 N5 -176.8(12) . . . . ?
C41 C36 C37 C38 0.1(19) . . . . ?
